data_4332745
loop_
_publ_author_name
'Mitra, Amitabha'
'DePue, Lauren J.'
'Struss, Jeffrey E.'
'Patel, Bijal P.'
'Parkin, Sean'
'Atwood, David A.'

_publ_section_title
;
 Mononuclear Schiff Base Boron Halides:&#x00A0; Synthesis,
 Characterization, and Dealkylation of Trimethyl Phosphate
;
_journal_issue 23
_journal_name_full 'Inorganic Chemistry'
_journal_page_first 9213
_journal_page_last 9224
_journal_paper_doi 10.1021/ic0607890
_journal_volume 45
_journal_year 2006
_chemical_formula_sum 'C18 H27 B Br N O2'
_chemical_formula_weight 380.13
_chemical_name_systematic
; 
 ? 
;
_space_group_IT_number 2
_symmetry_cell_setting triclinic
_symmetry_space_group_name_Hall '-P 1'
_symmetry_space_group_name_H-M 'P -1'
_atom_sites_solution_hydrogens geom
_atom_sites_solution_primary direct
_atom_sites_solution_secondary difmap
_audit_creation_method SHELXL-97
_cell_angle_alpha 101.1731(3)
_cell_angle_beta 101.3603(4)
_cell_angle_gamma 115.8035(3)
_cell_formula_units_Z 4
_cell_length_a 11.5811(1)
_cell_length_b 11.9058(1)
_cell_length_c 16.5674(1)
_cell_measurement_reflns_used 8655
_cell_measurement_temperature 90.0(2)
_cell_measurement_theta_max 27.48
_cell_measurement_theta_min 1.00
_cell_volume 1912.52(3)
_computing_cell_refinement 'SCALEPACK (Otwinowski & Minor, 1997)'
_computing_data_collection 'COLLECT (Nonius, 1998)'
_computing_data_reduction 'DENZO-SMN (Otwinowski & Minor, 1997)'
_computing_molecular_graphics 'XP in SHELXTL (Sheldrick, 1994)'
_computing_publication_material
; 
SHELX97-2 (Sheldrick, 1997) and local procedures 
;
_computing_structure_refinement 'SHELXL-97 (Sheldrick, 1997)'
_computing_structure_solution 'SHELXS-97 (Sheldrick, 1990)'
_diffrn_ambient_temperature 90.0(2)
_diffrn_detector_area_resol_mean 18
_diffrn_measured_fraction_theta_full .999
_diffrn_measured_fraction_theta_max .999
_diffrn_measurement_device_type 'Nonius KappaCCD diffractometer'
_diffrn_measurement_method '\w scans at fixed \c = 55\%'
_diffrn_radiation_monochromator graphite
_diffrn_radiation_source 'fine-focus sealed tube'
_diffrn_radiation_type MoK\a
_diffrn_radiation_wavelength 0.71073
_diffrn_reflns_av_R_equivalents 0.0410
_diffrn_reflns_av_sigmaI/netI 0.0379
_diffrn_reflns_limit_h_max 15
_diffrn_reflns_limit_h_min -15
_diffrn_reflns_limit_k_max 15
_diffrn_reflns_limit_k_min -15
_diffrn_reflns_limit_l_max 21
_diffrn_reflns_limit_l_min -21
_diffrn_reflns_number 47040
_diffrn_reflns_theta_full 27.50
_diffrn_reflns_theta_max 27.50
_diffrn_reflns_theta_min 1.32
_exptl_absorpt_coefficient_mu 2.157
_exptl_absorpt_correction_T_max 0.8463
_exptl_absorpt_correction_T_min 0.5638
_exptl_absorpt_correction_type multi-scan
_exptl_absorpt_process_details 'Scalepack (Otwinowski & Minor, 1997)'
_exptl_crystal_colour 'pale yellow'
_exptl_crystal_density_diffrn 1.320
_exptl_crystal_density_method 'not measured'
_exptl_crystal_description plate
_exptl_crystal_F_000 792
_exptl_crystal_size_max 0.30
_exptl_crystal_size_mid 0.20
_exptl_crystal_size_min 0.08
_refine_diff_density_max .408
_refine_diff_density_min -.409
_refine_diff_density_rms .059
_refine_ls_extinction_method none
_refine_ls_goodness_of_fit_ref 1.017
_refine_ls_hydrogen_treatment constr
_refine_ls_matrix_type full
_refine_ls_number_parameters 440
_refine_ls_number_reflns 8775
_refine_ls_number_restraints 60
_refine_ls_restrained_S_all 1.014
_refine_ls_R_factor_all 0.0388
_refine_ls_R_factor_gt 0.0267
_refine_ls_shift/su_max 0.081
_refine_ls_shift/su_mean 0.004
_refine_ls_structure_factor_coef Fsqd
_refine_ls_weighting_details 'calc w=1/[\s^2^(Fo^2^)+(0.0231P)^2^+0.9709P] where P=(Fo^2^+2Fc^2^)/3'
_refine_ls_weighting_scheme calc
_refine_ls_wR_factor_gt 0.0598
_refine_ls_wR_factor_ref 0.0641
_reflns_number_gt 7220
_reflns_number_total 8775
_reflns_threshold_expression >2\s(I)
_cod_data_source_file ic0607890sup4.cif
_cod_data_source_block k05183
_cod_database_code 4332745

loop_
_symmetry_equiv_pos_as_xyz
'x, y, z'
'-x, -y, -z'

loop_
_atom_site_label
_atom_site_type_symbol
_atom_site_fract_x
_atom_site_fract_y
_atom_site_fract_z
_atom_site_U_iso_or_equiv
_atom_site_adp_type
_atom_site_occupancy
_atom_site_symmetry_multiplicity
_atom_site_calc_flag
_atom_site_refinement_flags
_atom_site_disorder_assembly
_atom_site_disorder_group
B1A B 0.56585(19) 0.21302(19) 0.29554(13) 0.0159(4) Uani 1 1 d . . .
N1A N 0.68405(14) 0.34365(13) 0.29978(9) 0.0153(3) Uani 1 1 d . . .
O1A O 0.59338(11) 0.10677(11) 0.27781(8) 0.0165(2) Uani 1 1 d . . .
O2A O 0.44054(12) 0.17979(11) 0.24042(8) 0.0176(3) Uani 1 1 d . . .
Br1A Br 0.562683(18) 0.252148(17) 0.430258(11) 0.02088(5) Uani 1 1 d . . .
C1A C 0.72163(17) 0.12760(16) 0.30404(10) 0.0139(3) Uani 1 1 d . . .
C2A C 0.74451(17) 0.02120(16) 0.30708(10) 0.0146(3) Uani 1 1 d . . .
C3A C 0.62713(18) -0.12009(16) 0.28008(11) 0.0179(4) Uani 1 1 d . . .
C4A C 0.5340(2) -0.16038(18) 0.18725(12) 0.0252(4) Uani 1 1 d . . .
H4A1 H 0.5846 -0.1608 0.1463 0.038 Uiso 1 1 calc R . .
H4A2 H 0.5015 -0.0975 0.1836 0.038 Uiso 1 1 calc R . .
H4A3 H 0.4567 -0.2485 0.1727 0.038 Uiso 1 1 calc R . .
C5A C 0.54574(19) -0.13040(17) 0.34381(12) 0.0216(4) Uani 1 1 d . . .
H5A1 H 0.4661 -0.2183 0.3236 0.032 Uiso 1 1 calc R . .
H5A2 H 0.5166 -0.0642 0.3470 0.032 Uiso 1 1 calc R . .
H5A3 H 0.6026 -0.1153 0.4015 0.032 Uiso 1 1 calc R . .
C6A C 0.6782(2) -0.21926(17) 0.28152(13) 0.0252(4) Uani 1 1 d . . .
H6A1 H 0.7335 -0.2125 0.2429 0.038 Uiso 1 1 calc R . .
H6A2 H 0.6008 -0.3085 0.2617 0.038 Uiso 1 1 calc R . .
H6A3 H 0.7330 -0.2000 0.3408 0.038 Uiso 1 1 calc R . .
C7A C 0.87925(18) 0.05316(16) 0.33771(11) 0.0156(3) Uani 1 1 d . . .
H7A H 0.8972 -0.0163 0.3426 0.019 Uiso 1 1 calc R . .
C8A C 0.99117(17) 0.18034(17) 0.36213(11) 0.0155(3) Uani 1 1 d . . .
C9A C 1.13530(18) 0.20299(18) 0.39568(12) 0.0192(4) Uani 1 1 d . . .
C10A C 1.1547(2) 0.1722(2) 0.48164(13) 0.0289(4) Uani 1 1 d . . .
H10A H 1.2456 0.1835 0.5021 0.043 Uiso 1 1 calc R . .
H10B H 1.0871 0.0813 0.4726 0.043 Uiso 1 1 calc R . .
H10C H 1.1438 0.2323 0.5251 0.043 Uiso 1 1 calc R . .
C11A C 1.1570(2) 0.11129(19) 0.32903(13) 0.0259(4) Uani 1 1 d . . .
H11A H 1.1424 0.1287 0.2735 0.039 Uiso 1 1 calc R . .
H11B H 1.0929 0.0196 0.3210 0.039 Uiso 1 1 calc R . .
H11C H 1.2497 0.1271 0.3500 0.039 Uiso 1 1 calc R . .
C12A C 1.24247(18) 0.34578(18) 0.41266(13) 0.0259(4) Uani 1 1 d . . .
H12A H 1.2315 0.3683 0.3589 0.039 Uiso 1 1 calc R . .
H12B H 1.3329 0.3558 0.4329 0.039 Uiso 1 1 calc R . .
H12C H 1.2316 0.4045 0.4571 0.039 Uiso 1 1 calc R . .
C13A C 0.96478(17) 0.28021(16) 0.35303(10) 0.0148(3) Uani 1 1 d . . .
H13A H 1.0374 0.3666 0.3658 0.018 Uiso 1 1 calc R . .
C14A C 0.83056(17) 0.25432(16) 0.32491(11) 0.0140(3) Uani 1 1 d . . .
C15A C 0.80446(17) 0.35856(16) 0.31404(11) 0.0160(3) Uani 1 1 d . . .
H15A H 0.8770 0.4401 0.3174 0.019 Uiso 1 1 calc R . .
C16A C 0.65646(18) 0.45127(17) 0.29020(13) 0.0216(4) Uani 1 1 d . . .
H16A H 0.7301 0.5170 0.2751 0.026 Uiso 1 1 calc R . .
H16B H 0.6518 0.4958 0.3455 0.026 Uiso 1 1 calc R . .
C17A C 0.52247(18) 0.39329(17) 0.21872(13) 0.0224(4) Uani 1 1 d . . .
H17A H 0.4990 0.4631 0.2147 0.027 Uiso 1 1 calc R . .
H17B H 0.5309 0.3577 0.1623 0.027 Uiso 1 1 calc R . .
C18A C 0.41115(18) 0.28423(17) 0.23769(12) 0.0199(4) Uani 1 1 d . . .
H18A H 0.4028 0.3199 0.2941 0.024 Uiso 1 1 calc R . .
H18B H 0.3238 0.2498 0.1921 0.024 Uiso 1 1 calc R . .
B1B B 0.06082(19) 0.68476(18) 0.27718(12) 0.0146(4) Uani 1 1 d . . .
N1B N 0.19404(14) 0.81706(13) 0.30958(9) 0.0135(3) Uani 1 1 d . A .
O1B O -0.02785(11) 0.66745(11) 0.19767(7) 0.0159(2) Uani 1 1 d . . .
O2B O -0.00595(11) 0.66023(11) 0.33867(7) 0.0158(2) Uani 1 1 d . A .
Br1B Br 0.131899(19) 0.542440(17) 0.250585(11) 0.02107(5) Uani 1 1 d . . .
C1B C 0.01922(17) 0.72451(16) 0.13904(11) 0.0140(3) Uani 1 1 d . . .
C2B C -0.06596(17) 0.68183(16) 0.05370(11) 0.0144(3) Uani 1 1 d . . .
C3B C -0.21189(17) 0.56772(16) 0.02249(11) 0.0165(3) Uani 1 1 d . . .
C4B C -0.29216(18) 0.59502(19) 0.07987(12) 0.0228(4) Uani 1 1 d . . .
H4B1 H -0.2500 0.6034 0.1397 0.034 Uiso 1 1 calc R . .
H4B2 H -0.3855 0.5221 0.0582 0.034 Uiso 1 1 calc R . .
H4B3 H -0.2921 0.6769 0.0783 0.034 Uiso 1 1 calc R . .
C5B C -0.2105(2) 0.43961(17) 0.02477(13) 0.0261(4) Uani 1 1 d . . .
H5B1 H -0.1657 0.4192 -0.0156 0.039 Uiso 1 1 calc R . .
H5B2 H -0.3037 0.3675 0.0077 0.039 Uiso 1 1 calc R . .
H5B3 H -0.1613 0.4506 0.0837 0.039 Uiso 1 1 calc R . .
C6B C -0.28772(18) 0.54799(18) -0.07066(11) 0.0214(4) Uani 1 1 d . . .
H6B1 H -0.2871 0.6296 -0.0739 0.032 Uiso 1 1 calc R . .
H6B2 H -0.3814 0.4770 -0.0874 0.032 Uiso 1 1 calc R . .
H6B3 H -0.2431 0.5248 -0.1102 0.032 Uiso 1 1 calc R . .
C7B C -0.00973(18) 0.74731(17) -0.00181(11) 0.0172(4) Uani 1 1 d . . .
H7B H -0.0648 0.7180 -0.0604 0.021 Uiso 1 1 calc R . .
C8B C 0.12225(18) 0.85332(17) 0.02272(11) 0.0175(4) Uani 1 1 d . A .
C9B C 0.17812(19) 0.92113(17) -0.04171(11) 0.0212(4) Uani 1 1 d DU . .
C10B C 0.2767(3) 0.8781(3) -0.0665(2) 0.0400(8) Uani 0.904(5) 1 d PDU A 1
H10D H 0.3148 0.9226 -0.1065 0.060 Uiso 0.904(5) 1 calc PR A 1
H10E H 0.2285 0.7827 -0.0949 0.060 Uiso 0.904(5) 1 calc PR A 1
H10F H 0.3499 0.9015 -0.0141 0.060 Uiso 0.904(5) 1 calc PR A 1
C11B C 0.0661(3) 0.8839(3) -0.12539(16) 0.0440(9) Uani 0.904(5) 1 d PDU A 1
H11D H -0.0007 0.9067 -0.1111 0.066 Uiso 0.904(5) 1 calc PR A 1
H11E H 0.0219 0.7891 -0.1552 0.066 Uiso 0.904(5) 1 calc PR A 1
H11F H 0.1057 0.9320 -0.1634 0.066 Uiso 0.904(5) 1 calc PR A 1
C12B C 0.2513(3) 1.0696(2) -0.00054(15) 0.0357(8) Uani 0.904(5) 1 d PDU A 1
H12D H 0.3291 1.0963 0.0498 0.054 Uiso 0.904(5) 1 calc PR A 1
H12E H 0.1894 1.0963 0.0182 0.054 Uiso 0.904(5) 1 calc PR A 1
H12F H 0.2827 1.1120 -0.0430 0.054 Uiso 0.904(5) 1 calc PR A 1
C10C C 0.196(3) 0.830(2) -0.1051(16) 0.039(7) Uiso 0.096(5) 1 d PDU A 2
H10G H 0.2320 0.8717 -0.1467 0.059 Uiso 0.096(5) 1 calc PR A 2
H10H H 0.1091 0.7496 -0.1362 0.059 Uiso 0.096(5) 1 calc PR A 2
H10I H 0.2603 0.8066 -0.0746 0.059 Uiso 0.096(5) 1 calc PR A 2
C11C C 0.079(2) 0.962(3) -0.0866(17) 0.037(6) Uiso 0.096(5) 1 d PDU A 2
H11G H 0.0714 1.0251 -0.0428 0.056 Uiso 0.096(5) 1 calc PR A 2
H11H H -0.0108 0.8843 -0.1162 0.056 Uiso 0.096(5) 1 calc PR A 2
H11I H 0.1123 1.0033 -0.1290 0.056 Uiso 0.096(5) 1 calc PR A 2
C12C C 0.314(2) 1.0538(19) 0.0069(15) 0.035(6) Uiso 0.096(5) 1 d PDU A 2
H12G H 0.2984 1.1112 0.0493 0.052 Uiso 0.096(5) 1 calc PR A 2
H12H H 0.3449 1.0972 -0.0352 0.052 Uiso 0.096(5) 1 calc PR A 2
H12I H 0.3824 1.0358 0.0369 0.052 Uiso 0.096(5) 1 calc PR A 2
C13B C 0.20199(18) 0.89461(17) 0.10776(11) 0.0176(4) Uani 1 1 d . . .
H13B H 0.2914 0.9669 0.1271 0.021 Uiso 1 1 calc R A .
C14B C 0.15155(17) 0.83028(16) 0.16598(11) 0.0147(3) Uani 1 1 d . A .
C15B C 0.23263(17) 0.87899(16) 0.25535(11) 0.0154(3) Uani 1 1 d . . .
H15B H 0.3166 0.9585 0.2753 0.018 Uiso 1 1 calc R A .
C16B C 0.27614(17) 0.86685(17) 0.40206(11) 0.0175(4) Uani 1 1 d . . .
H16C H 0.3391 0.9625 0.4189 0.021 Uiso 1 1 calc R A .
H16D H 0.3304 0.8224 0.4112 0.021 Uiso 1 1 calc R . .
C17B C 0.18391(18) 0.84086(17) 0.45771(11) 0.0182(4) Uani 1 1 d . A .
H17C H 0.1398 0.8956 0.4551 0.022 Uiso 1 1 calc R . .
H17D H 0.2380 0.8655 0.5189 0.022 Uiso 1 1 calc R . .
C18B C 0.07668(18) 0.69670(17) 0.42635(11) 0.0171(4) Uani 1 1 d . . .
H18C H 0.1208 0.6420 0.4293 0.020 Uiso 1 1 calc R A .
H18D H 0.0193 0.6806 0.4645 0.020 Uiso 1 1 calc R . .

loop_
_atom_site_aniso_label
_atom_site_aniso_U_11
_atom_site_aniso_U_22
_atom_site_aniso_U_33
_atom_site_aniso_U_23
_atom_site_aniso_U_13
_atom_site_aniso_U_12
B1A 0.0123(9) 0.0149(9) 0.0179(10) 0.0064(8) 0.0028(8) 0.0050(8)
N1A 0.0145(7) 0.0124(7) 0.0182(7) 0.0060(6) 0.0025(6) 0.0066(6)
O1A 0.0119(6) 0.0127(6) 0.0216(6) 0.0057(5) 0.0024(5) 0.0045(5)
O2A 0.0134(6) 0.0147(6) 0.0213(6) 0.0073(5) 0.0012(5) 0.0052(5)
Br1A 0.02122(10) 0.02569(10) 0.01871(9) 0.00912(8) 0.00619(7) 0.01327(8)
C1A 0.0154(9) 0.0157(8) 0.0113(8) 0.0053(7) 0.0045(7) 0.0078(7)
C2A 0.0196(9) 0.0142(8) 0.0108(8) 0.0041(7) 0.0064(7) 0.0082(7)
C3A 0.0197(9) 0.0127(8) 0.0184(9) 0.0044(7) 0.0048(7) 0.0063(7)
C4A 0.0287(11) 0.0154(9) 0.0197(10) 0.0019(7) 0.0023(8) 0.0047(8)
C5A 0.0211(10) 0.0159(8) 0.0240(10) 0.0074(8) 0.0074(8) 0.0053(7)
C6A 0.0315(11) 0.0144(9) 0.0291(11) 0.0058(8) 0.0088(9) 0.0116(8)
C7A 0.0231(9) 0.0178(8) 0.0143(8) 0.0082(7) 0.0093(7) 0.0143(7)
C8A 0.0169(9) 0.0202(8) 0.0128(8) 0.0069(7) 0.0068(7) 0.0104(7)
C9A 0.0175(9) 0.0238(9) 0.0213(9) 0.0100(8) 0.0074(8) 0.0126(8)
C10A 0.0272(11) 0.0402(12) 0.0284(11) 0.0166(9) 0.0081(9) 0.0222(10)
C11A 0.0217(10) 0.0288(10) 0.0337(11) 0.0103(9) 0.0125(9) 0.0161(9)
C12A 0.0153(9) 0.0255(10) 0.0356(11) 0.0093(9) 0.0043(8) 0.0106(8)
C13A 0.0153(9) 0.0156(8) 0.0128(8) 0.0053(7) 0.0063(7) 0.0061(7)
C14A 0.0151(8) 0.0153(8) 0.0127(8) 0.0059(7) 0.0053(7) 0.0076(7)
C15A 0.0143(9) 0.0134(8) 0.0164(8) 0.0062(7) 0.0031(7) 0.0038(7)
C16A 0.0158(9) 0.0148(8) 0.0342(11) 0.0112(8) 0.0041(8) 0.0078(7)
C17A 0.0170(9) 0.0196(9) 0.0296(10) 0.0122(8) 0.0025(8) 0.0084(8)
C18A 0.0147(9) 0.0181(9) 0.0256(10) 0.0091(8) 0.0013(7) 0.0082(7)
B1B 0.0149(10) 0.0109(8) 0.0151(9) 0.0043(7) 0.0039(8) 0.0041(8)
N1B 0.0132(7) 0.0140(7) 0.0114(7) 0.0039(6) 0.0028(6) 0.0058(6)
O1B 0.0134(6) 0.0165(6) 0.0126(6) 0.0074(5) 0.0030(5) 0.0024(5)
O2B 0.0147(6) 0.0169(6) 0.0120(6) 0.0058(5) 0.0038(5) 0.0043(5)
Br1B 0.02849(11) 0.01793(9) 0.02124(10) 0.00799(7) 0.01145(8) 0.01296(8)
C1B 0.0170(9) 0.0142(8) 0.0131(8) 0.0067(7) 0.0064(7) 0.0080(7)
C2B 0.0164(9) 0.0143(8) 0.0125(8) 0.0031(7) 0.0035(7) 0.0083(7)
C3B 0.0157(9) 0.0176(8) 0.0130(8) 0.0043(7) 0.0020(7) 0.0068(7)
C4B 0.0163(9) 0.0295(10) 0.0182(9) 0.0067(8) 0.0037(8) 0.0089(8)
C5B 0.0228(10) 0.0165(9) 0.0279(11) 0.0044(8) -0.0027(8) 0.0060(8)
C6B 0.0192(9) 0.0226(9) 0.0163(9) 0.0039(7) 0.0006(7) 0.0080(8)
C7B 0.0209(9) 0.0188(8) 0.0105(8) 0.0033(7) 0.0025(7) 0.0103(7)
C8B 0.0226(9) 0.0178(8) 0.0148(9) 0.0078(7) 0.0078(7) 0.0102(7)
C9B 0.0268(10) 0.0205(9) 0.0157(9) 0.0102(7) 0.0085(8) 0.0086(8)
C10B 0.060(2) 0.0434(16) 0.0481(18) 0.0337(14) 0.0416(17) 0.0343(16)
C11B 0.0400(15) 0.0557(19) 0.0221(13) 0.0250(14) 0.0074(11) 0.0075(13)
C12B 0.062(2) 0.0211(11) 0.0246(12) 0.0147(10) 0.0213(12) 0.0148(12)
C13B 0.0172(9) 0.0153(8) 0.0178(9) 0.0071(7) 0.0062(7) 0.0050(7)
C14B 0.0157(9) 0.0148(8) 0.0132(8) 0.0062(7) 0.0049(7) 0.0064(7)
C15B 0.0130(8) 0.0140(8) 0.0168(9) 0.0063(7) 0.0037(7) 0.0045(7)
C16B 0.0158(9) 0.0178(8) 0.0126(8) 0.0051(7) 0.0006(7) 0.0045(7)
C17B 0.0209(9) 0.0200(9) 0.0114(8) 0.0046(7) 0.0035(7) 0.0088(8)
C18B 0.0185(9) 0.0194(9) 0.0111(8) 0.0063(7) 0.0042(7) 0.0072(7)

loop_
_atom_type_symbol
_atom_type_description
_atom_type_scat_dispersion_real
_atom_type_scat_dispersion_imag
_atom_type_scat_source
C C .0033 .0016 'International Tables Vol C Tables 4.2.6.8 and 6.1.1.4'
H H .0000 .0000 'International Tables Vol C Tables 4.2.6.8 and 6.1.1.4'
O O .0106 .0060 'International Tables Vol C Tables 4.2.6.8 and 6.1.1.4'
N N .0061 .0033 'International Tables Vol C Tables 4.2.6.8 and 6.1.1.4'
B B .0013 .0007 'International Tables Vol C Tables 4.2.6.8 and 6.1.1.4'
Br Br -.2901 2.4595 'International Tables Vol C Tables 4.2.6.8 and 6.1.1.4'

loop_
_geom_angle_atom_site_label_1
_geom_angle_atom_site_label_2
_geom_angle_atom_site_label_3
_geom_angle
O2A B1A O1A 111.01(15)
O2A B1A N1A 114.92(14)
O1A B1A N1A 112.33(14)
O2A B1A Br1A 109.00(12)
O1A B1A Br1A 106.87(11)
N1A B1A Br1A 101.97(11)
C15A N1A C16A 121.69(14)
C15A N1A B1A 120.06(14)
C16A N1A B1A 118.22(14)
C1A O1A B1A 120.97(13)
B1A O2A C18A 117.28(13)
O1A C1A C14A 119.48(14)
O1A C1A C2A 120.08(15)
C14A C1A C2A 120.40(15)
C7A C2A C1A 115.76(15)
C7A C2A C3A 122.57(15)
C1A C2A C3A 121.65(15)
C2A C3A C6A 111.65(15)
C2A C3A C5A 109.47(14)
C6A C3A C5A 107.69(14)
C2A C3A C4A 110.77(14)
C6A C3A C4A 107.34(15)
C5A C3A C4A 109.85(15)
C3A C4A H4A1 109.5
C3A C4A H4A2 109.5
H4A1 C4A H4A2 109.5
C3A C4A H4A3 109.5
H4A1 C4A H4A3 109.5
H4A2 C4A H4A3 109.5
C3A C5A H5A1 109.5
C3A C5A H5A2 109.5
H5A1 C5A H5A2 109.5
C3A C5A H5A3 109.5
H5A1 C5A H5A3 109.5
H5A2 C5A H5A3 109.5
C3A C6A H6A1 109.5
C3A C6A H6A2 109.5
H6A1 C6A H6A2 109.5
C3A C6A H6A3 109.5
H6A1 C6A H6A3 109.5
H6A2 C6A H6A3 109.5
C2A C7A C8A 125.18(15)
C2A C7A H7A 117.4
C8A C7A H7A 117.4
C13A C8A C7A 117.23(16)
C13A C8A C9A 122.60(15)
C7A C8A C9A 120.16(15)
C12A C9A C8A 111.97(14)
C12A C9A C11A 109.14(15)
C8A C9A C11A 109.52(15)
C12A C9A C10A 107.84(16)
C8A C9A C10A 109.33(14)
C11A C9A C10A 108.99(15)
C9A C10A H10A 109.5
C9A C10A H10B 109.5
H10A C10A H10B 109.5
C9A C10A H10C 109.5
H10A C10A H10C 109.5
H10B C10A H10C 109.5
C9A C11A H11A 109.5
C9A C11A H11B 109.5
H11A C11A H11B 109.5
C9A C11A H11C 109.5
H11A C11A H11C 109.5
H11B C11A H11C 109.5
C9A C12A H12A 109.5
C9A C12A H12B 109.5
H12A C12A H12B 109.5
C9A C12A H12C 109.5
H12A C12A H12C 109.5
H12B C12A H12C 109.5
C8A C13A C14A 119.99(15)
C8A C13A H13A 120.0
C14A C13A H13A 120.0
C1A C14A C13A 121.25(15)
C1A C14A C15A 119.28(15)
C13A C14A C15A 119.43(15)
N1A C15A C14A 121.23(15)
N1A C15A H15A 119.4
C14A C15A H15A 119.4
N1A C16A C17A 108.64(14)
N1A C16A H16A 110.0
C17A C16A H16A 110.0
N1A C16A H16B 110.0
C17A C16A H16B 110.0
H16A C16A H16B 108.3
C18A C17A C16A 110.25(15)
C18A C17A H17A 109.6
C16A C17A H17A 109.6
C18A C17A H17B 109.6
C16A C17A H17B 109.6
H17A C17A H17B 108.1
O2A C18A C17A 110.52(14)
O2A C18A H18A 109.5
C17A C18A H18A 109.5
O2A C18A H18B 109.5
C17A C18A H18B 109.5
H18A C18A H18B 108.1
O2B B1B O1B 111.20(15)
O2B B1B N1B 114.35(14)
O1B B1B N1B 112.62(14)
O2B B1B Br1B 108.64(11)
O1B B1B Br1B 107.30(11)
N1B B1B Br1B 102.01(11)
C15B N1B C16B 122.08(14)
C15B N1B B1B 119.71(14)
C16B N1B B1B 118.19(13)
C1B O1B B1B 121.71(13)
B1B O2B C18B 116.89(13)
O1B C1B C2B 120.15(15)
O1B C1B C14B 119.20(14)
C2B C1B C14B 120.58(15)
C7B C2B C1B 116.26(15)
C7B C2B C3B 121.82(15)
C1B C2B C3B 121.91(14)
C6B C3B C2B 111.85(14)
C6B C3B C4B 106.63(14)
C2B C3B C4B 110.65(14)
C6B C3B C5B 108.21(14)
C2B C3B C5B 109.39(14)
C4B C3B C5B 110.05(15)
C3B C4B H4B1 109.5
C3B C4B H4B2 109.5
H4B1 C4B H4B2 109.5
C3B C4B H4B3 109.5
H4B1 C4B H4B3 109.5
H4B2 C4B H4B3 109.5
C3B C5B H5B1 109.5
C3B C5B H5B2 109.5
H5B1 C5B H5B2 109.5
C3B C5B H5B3 109.5
H5B1 C5B H5B3 109.5
H5B2 C5B H5B3 109.5
C3B C6B H6B1 109.5
C3B C6B H6B2 109.5
H6B1 C6B H6B2 109.5
C3B C6B H6B3 109.5
H6B1 C6B H6B3 109.5
H6B2 C6B H6B3 109.5
C2B C7B C8B 124.75(16)
C2B C7B H7B 117.6
C8B C7B H7B 117.6
C13B C8B C7B 117.31(15)
C13B C8B C9B 120.52(16)
C7B C8B C9B 122.16(15)
C10C C9B C12B 134.5(11)
C10C C9B C10B 33.7(11)
C12B C9B C10B 109.7(2)
C10C C9B C11B 77.3(11)
C12B C9B C11B 108.20(19)
C10B C9B C11B 107.8(2)
C10C C9B C8B 108.7(10)
C12B C9B C8B 110.09(15)
C10B C9B C8B 108.78(15)
C11B C9B C8B 112.25(16)
C10C C9B C11C 111.9(13)
C12B C9B C11C 76.4(10)
C10B C9B C11C 136.4(10)
C11B C9B C11C 36.2(10)
C8B C9B C11C 109.0(9)
C10C C9B C12C 111.6(13)
C12B C9B C12C 30.6(10)
C10B C9B C12C 81.2(10)
C11B C9B C12C 129.5(10)
C8B C9B C12C 111.0(9)
C11C C9B C12C 104.6(12)
C9B C10B H10D 109.5
C9B C10B H10E 109.5
C9B C10B H10F 109.5
C9B C11B H11D 109.5
C9B C11B H11E 109.5
C9B C11B H11F 109.5
C9B C12B H12D 109.5
C9B C12B H12E 109.5
C9B C12B H12F 109.5
C9B C10C H10G 109.5
C9B C10C H10H 109.4
H10G C10C H10H 109.5
C9B C10C H10I 109.6
H10G C10C H10I 109.5
H10H C10C H10I 109.5
C9B C11C H11G 109.4
C9B C11C H11H 109.5
H11G C11C H11H 109.5
C9B C11C H11I 109.5
H11G C11C H11I 109.5
H11H C11C H11I 109.5
C9B C12C H12G 109.5
C9B C12C H12H 109.5
H12G C12C H12H 109.5
C9B C12C H12I 109.4
H12G C12C H12I 109.5
H12H C12C H12I 109.5
C8B C13B C14B 120.33(16)
C8B C13B H13B 119.8
C14B C13B H13B 119.8
C1B C14B C13B 120.72(15)
C1B C14B C15B 119.42(14)
C13B C14B C15B 119.72(15)
N1B C15B C14B 121.55(15)
N1B C15B H15B 119.2
C14B C15B H15B 119.2
N1B C16B C17B 109.63(14)
N1B C16B H16C 109.7
C17B C16B H16C 109.7
N1B C16B H16D 109.7
C17B C16B H16D 109.7
H16C C16B H16D 108.2
C16B C17B C18B 110.49(14)
C16B C17B H17C 109.6
C18B C17B H17C 109.6
C16B C17B H17D 109.6
C18B C17B H17D 109.6
H17C C17B H17D 108.1
O2B C18B C17B 110.38(13)
O2B C18B H18C 109.6
C17B C18B H18C 109.6
O2B C18B H18D 109.6
C17B C18B H18D 109.6
H18C C18B H18D 108.1

loop_
_geom_bond_atom_site_label_1
_geom_bond_atom_site_label_2
_geom_bond_distance
B1A O2A 1.391(2)
B1A O1A 1.426(2)
B1A N1A 1.537(2)
B1A Br1A 2.201(2)
N1A C15A 1.292(2)
N1A C16A 1.478(2)
O1A C1A 1.356(2)
O2A C18A 1.431(2)
C1A C14A 1.399(2)
C1A C2A 1.410(2)
C2A C7A 1.391(2)
C2A C3A 1.535(2)
C3A C6A 1.536(2)
C3A C5A 1.536(2)
C3A C4A 1.539(2)
C4A H4A1 0.9800
C4A H4A2 0.9800
C4A H4A3 0.9800
C5A H5A1 0.9800
C5A H5A2 0.9800
C5A H5A3 0.9800
C6A H6A1 0.9800
C6A H6A2 0.9800
C6A H6A3 0.9800
C7A C8A 1.408(2)
C7A H7A 0.9500
C8A C13A 1.377(2)
C8A C9A 1.534(2)
C9A C12A 1.533(3)
C9A C11A 1.535(3)
C9A C10A 1.537(2)
C10A H10A 0.9800
C10A H10B 0.9800
C10A H10C 0.9800
C11A H11A 0.9800
C11A H11B 0.9800
C11A H11C 0.9800
C12A H12A 0.9800
C12A H12B 0.9800
C12A H12C 0.9800
C13A C14A 1.404(2)
C13A H13A 0.9500
C14A C15A 1.434(2)
C15A H15A 0.9500
C16A C17A 1.521(2)
C16A H16A 0.9900
C16A H16B 0.9900
C17A C18A 1.519(2)
C17A H17A 0.9900
C17A H17B 0.9900
C18A H18A 0.9900
C18A H18B 0.9900
B1B O2B 1.396(2)
B1B O1B 1.418(2)
B1B N1B 1.543(2)
B1B Br1B 2.1933(19)
N1B C15B 1.296(2)
N1B C16B 1.479(2)
O1B C1B 1.3580(19)
O2B C18B 1.4355(19)
C1B C2B 1.402(2)
C1B C14B 1.402(2)
C2B C7B 1.396(2)
C2B C3B 1.534(2)
C3B C6B 1.534(2)
C3B C4B 1.538(2)
C3B C5B 1.540(2)
C4B H4B1 0.9800
C4B H4B2 0.9800
C4B H4B3 0.9800
C5B H5B1 0.9800
C5B H5B2 0.9800
C5B H5B3 0.9800
C6B H6B1 0.9800
C6B H6B2 0.9800
C6B H6B3 0.9800
C7B C8B 1.404(2)
C7B H7B 0.9500
C8B C13B 1.380(2)
C8B C9B 1.537(2)
C9B C10C 1.477(15)
C9B C12B 1.520(3)
C9B C10B 1.532(3)
C9B C11B 1.534(3)
C9B C11C 1.555(15)
C9B C12C 1.568(15)
C10B H10D 0.9800
C10B H10E 0.9800
C10B H10F 0.9800
C11B H11D 0.9800
C11B H11E 0.9800
C11B H11F 0.9800
C12B H12D 0.9800
C12B H12E 0.9800
C12B H12F 0.9800
C10C H10G 0.9800
C10C H10H 0.9800
C10C H10I 0.9800
C11C H11G 0.9800
C11C H11H 0.9800
C11C H11I 0.9800
C12C H12G 0.9800
C12C H12H 0.9800
C12C H12I 0.9800
C13B C14B 1.406(2)
C13B H13B 0.9500
C14B C15B 1.434(2)
C15B H15B 0.9500
C16B C17B 1.516(2)
C16B H16C 0.9900
C16B H16D 0.9900
C17B C18B 1.517(2)
C17B H17C 0.9900
C17B H17D 0.9900
C18B H18C 0.9900
C18B H18D 0.9900

loop_
_geom_torsion_atom_site_label_1
_geom_torsion_atom_site_label_2
_geom_torsion_atom_site_label_3
_geom_torsion_atom_site_label_4
_geom_torsion
O2A B1A N1A C15A -149.05(16)
O1A B1A N1A C15A -20.9(2)
Br1A B1A N1A C15A 93.21(16)
O2A B1A N1A C16A 33.0(2)
O1A B1A N1A C16A 161.21(15)
Br1A B1A N1A C16A -84.72(15)
O2A B1A O1A C1A 160.26(14)
N1A B1A O1A C1A 30.0(2)
Br1A B1A O1A C1A -81.00(15)
O1A B1A O2A C18A -167.11(14)
N1A B1A O2A C18A -38.3(2)
Br1A B1A O2A C18A 75.44(15)
B1A O1A C1A C14A -19.2(2)
B1A O1A C1A C2A 163.15(15)
O1A C1A C2A C7A -177.82(14)
C14A C1A C2A C7A 4.5(2)
O1A C1A C2A C3A 0.8(2)
C14A C1A C2A C3A -176.80(15)
C7A C2A C3A C6A -6.4(2)
C1A C2A C3A C6A 174.99(15)
C7A C2A C3A C5A 112.70(18)
C1A C2A C3A C5A -65.9(2)
C7A C2A C3A C4A -126.02(17)
C1A C2A C3A C4A 55.4(2)
C1A C2A C7A C8A -2.4(2)
C3A C2A C7A C8A 178.94(16)
C2A C7A C8A C13A -1.5(3)
C2A C7A C8A C9A 179.53(16)
C13A C8A C9A C12A -2.8(2)
C7A C8A C9A C12A 176.04(16)
C13A C8A C9A C11A -124.05(17)
C7A C8A C9A C11A 54.8(2)
C13A C8A C9A C10A 116.59(18)
C7A C8A C9A C10A -64.5(2)
C7A C8A C13A C14A 3.4(2)
C9A C8A C13A C14A -177.73(15)
O1A C1A C14A C13A 179.45(15)
C2A C1A C14A C13A -2.9(2)
O1A C1A C14A C15A -3.1(2)
C2A C1A C14A C15A 174.60(15)
C8A C13A C14A C1A -1.3(2)
C8A C13A C14A C15A -178.76(15)
C16A N1A C15A C14A 178.78(16)
B1A N1A C15A C14A 0.9(2)
C1A C14A C15A N1A 11.9(3)
C13A C14A C15A N1A -170.52(16)
C15A N1A C16A C17A 140.75(17)
B1A N1A C16A C17A -41.4(2)
N1A C16A C17A C18A 54.8(2)
B1A O2A C18A C17A 53.5(2)
C16A C17A C18A O2A -61.6(2)
O2B B1B N1B C15B -148.79(15)
O1B B1B N1B C15B -20.6(2)
Br1B B1B N1B C15B 94.15(15)
O2B B1B N1B C16B 33.2(2)
O1B B1B N1B C16B 161.42(14)
Br1B B1B N1B C16B -83.87(14)
O2B B1B O1B C1B 158.30(14)
N1B B1B O1B C1B 28.4(2)
Br1B B1B O1B C1B -83.02(15)
O1B B1B O2B C18B -169.14(13)
N1B B1B O2B C18B -40.2(2)
Br1B B1B O2B C18B 72.98(15)
B1B O1B C1B C2B 164.88(15)
B1B O1B C1B C14B -18.1(2)
O1B C1B C2B C7B 179.08(15)
C14B C1B C2B C7B 2.1(2)
O1B C1B C2B C3B -2.1(2)
C14B C1B C2B C3B -179.12(15)
C7B C2B C3B C6B -6.3(2)
C1B C2B C3B C6B 174.99(15)
C7B C2B C3B C4B -125.02(17)
C1B C2B C3B C4B 56.3(2)
C7B C2B C3B C5B 113.59(18)
C1B C2B C3B C5B -65.1(2)
C1B C2B C7B C8B -2.0(3)
C3B C2B C7B C8B 179.17(16)
C2B C7B C8B C13B 0.5(3)
C2B C7B C8B C9B 179.95(16)
C13B C8B C9B C10C 109.9(13)
C7B C8B C9B C10C -69.5(13)
C13B C8B C9B C12B -45.9(3)
C7B C8B C9B C12B 134.7(2)
C13B C8B C9B C10B 74.3(2)
C7B C8B C9B C10B -105.1(2)
C13B C8B C9B C11B -166.5(2)
C7B C8B C9B C11B 14.1(3)
C13B C8B C9B C11C -127.9(11)
C7B C8B C9B C11C 52.7(11)
C13B C8B C9B C12C -13.2(12)
C7B C8B C9B C12C 167.4(12)
C7B C8B C13B C14B 0.9(3)
C9B C8B C13B C14B -178.48(16)
O1B C1B C14B C13B -177.78(15)
C2B C1B C14B C13B -0.8(3)
O1B C1B C14B C15B -2.2(2)
C2B C1B C14B C15B 174.80(15)
C8B C13B C14B C1B -0.8(3)
C8B C13B C14B C15B -176.38(16)
C16B N1B C15B C14B -179.45(15)
B1B N1B C15B C14B 2.6(2)
C1B C14B C15B N1B 9.5(2)
C13B C14B C15B N1B -174.86(16)
C15B N1B C16B C17B 142.07(16)
B1B N1B C16B C17B -40.0(2)
N1B C16B C17B C18B 53.20(18)
B1B O2B C18B C17B 55.24(19)
C16B C17B C18B O2B -61.21(18)
